data_4033678
loop_
_publ_author_name
'Bodzioch, Agnieszka'
'Pomik\/lo, Dominika'
'Celeda, Ma\/lgorzata'
'Pietrzak, Anna'
'Kaszy\'nski, Piotr'

_publ_section_title
;
 3-Substituted Benzo[ e][1,2,4]triazines: Synthesis and Electronic Effects
 of the C(3) Substituent.
;
_journal_issue 10
_journal_name_full 'The Journal of organic chemistry'
_journal_page_first 6377
_journal_page_last 6394
_journal_paper_doi 10.1021/acs.joc.9b00716
_journal_volume 84
_journal_year 2019
_chemical_formula_moiety 'C11 H12 N4 O'
_chemical_formula_sum 'C11 H12 N4 O'
_chemical_formula_weight 216.25
_space_group_crystal_system monoclinic
_space_group_IT_number 14
_space_group_name_Hall '-P 2yn'
_space_group_name_H-M_alt 'P 1 21/n 1'
_atom_sites_solution_hydrogens geom
_audit_creation_method SHELXL-2018/1
_audit_update_record
;
2018-10-16 deposited with the CCDC.	2019-03-12 downloaded from the CCDC.
;
_cell_angle_alpha 90
_cell_angle_beta 93.619(4)
_cell_angle_gamma 90
_cell_formula_units_Z 4
_cell_length_a 3.9963(2)
_cell_length_b 11.3522(6)
_cell_length_c 22.1872(12)
_cell_measurement_reflns_used 2688
_cell_measurement_temperature 100.00(10)
_cell_measurement_theta_max 79.4970
_cell_measurement_theta_min 3.9850
_cell_volume 1004.55(9)
_computing_cell_refinement 'CrysAlisPro 1.171.39.45g (Rigaku OD, 2018)'
_computing_data_collection 'CrysAlisPro 1.171.39.45g (Rigaku OD, 2018)'
_computing_data_reduction 'CrysAlisPro 1.171.39.45g (Rigaku OD, 2018)'
_computing_structure_refinement 'SHELXL-2018/1 (Sheldrick, 2018)'
_computing_structure_solution 'ShelXT (Sheldrick, 2015)'
_diffrn_ambient_temperature 100.00(10)
_diffrn_detector 'CCD plate'
_diffrn_measured_fraction_theta_full 1.000
_diffrn_measured_fraction_theta_max 0.996
_diffrn_measurement_device_type 'SuperNova, Dual, Cu at home/near, Pilatus 200K'
_diffrn_measurement_method '\w scans'
_diffrn_radiation_type CuK\a
_diffrn_radiation_wavelength 1.54184
_diffrn_reflns_av_unetI/netI 0.0266
_diffrn_reflns_Laue_measured_fraction_full 1.000
_diffrn_reflns_Laue_measured_fraction_max 0.996
_diffrn_reflns_limit_h_max 4
_diffrn_reflns_limit_h_min -4
_diffrn_reflns_limit_k_max 13
_diffrn_reflns_limit_k_min -13
_diffrn_reflns_limit_l_max 26
_diffrn_reflns_limit_l_min -26
_diffrn_reflns_number 2896
_diffrn_reflns_point_group_measured_fraction_full 1.000
_diffrn_reflns_point_group_measured_fraction_max 0.996
_diffrn_reflns_theta_full 67.684
_diffrn_reflns_theta_max 69.998
_diffrn_reflns_theta_min 3.993
_diffrn_source 'micro-focus sealed X-ray tube'
_exptl_absorpt_coefficient_mu 0.793
_exptl_absorpt_correction_T_max 1.00000
_exptl_absorpt_correction_T_min 0.68625
_exptl_absorpt_correction_type multi-scan
_exptl_absorpt_process_details
;
CrysAlisPro 1.171.39.45g (Rigaku Oxford Diffraction, 2018)
Empirical absorption correction using spherical harmonics,
 implemented in SCALE3 ABSPACK scaling algorithm.
;
_exptl_crystal_colour yellow
_exptl_crystal_density_diffrn 1.430
_exptl_crystal_description prism
_exptl_crystal_F_000 456
_exptl_crystal_size_max 0.135
_exptl_crystal_size_mid 0.068
_exptl_crystal_size_min 0.03
_refine_diff_density_max 0.224
_refine_diff_density_min -0.192
_refine_diff_density_rms 0.049
_refine_ls_extinction_method none
_refine_ls_goodness_of_fit_ref 1.044
_refine_ls_hydrogen_treatment constr
_refine_ls_matrix_type full
_refine_ls_number_parameters 146
_refine_ls_number_reflns 2896
_refine_ls_number_restraints 0
_refine_ls_restrained_S_all 1.044
_refine_ls_R_factor_all 0.0508
_refine_ls_R_factor_gt 0.0411
_refine_ls_shift/su_max 0.000
_refine_ls_shift/su_mean 0.000
_refine_ls_structure_factor_coef Fsqd
_refine_ls_weighting_details 'w=1/[\s^2^(Fo^2^)+(0.0803P)^2^+0.0523P] where P=(Fo^2^+2Fc^2^)/3'
_refine_ls_weighting_scheme calc
_refine_ls_wR_factor_gt 0.1130
_refine_ls_wR_factor_ref 0.1188
_reflns_Friedel_coverage 0.000
_reflns_number_gt 2433
_reflns_number_total 2896
_reflns_threshold_expression 'I > 2\s(I)'
_cod_data_source_file jo9b00716_si_005.cif
_cod_data_source_block r9
_cod_original_sg_symbol_H-M 'P 21/n'
_cod_database_code 4033678
_shelx_shelxl_version_number 2018/1
_shelx_space_group_comment
;
The symmetry employed for this shelxl refinement is uniquely defined
by the following loop, which should always be used as a source of
symmetry information in preference to the above space-group names.
They are only intended as comments.
;

loop_
_space_group_symop_operation_xyz
'x, y, z'
'-x+1/2, y+1/2, -z+1/2'
'-x, -y, -z'
'x-1/2, -y-1/2, z-1/2'

loop_
_atom_site_label
_atom_site_type_symbol
_atom_site_fract_x
_atom_site_fract_y
_atom_site_fract_z
_atom_site_U_iso_or_equiv
_atom_site_adp_type
_atom_site_occupancy
_atom_site_site_symmetry_order
_atom_site_calc_flag
_atom_site_refinement_flags_posn
_atom_site_refinement_flags_adp
O001 O 1.0748(3) 0.79150(13) 0.61394(6) 0.0223(3) Uani 1 1 d . .
N002 N 0.7769(4) 0.74304(14) 0.49780(7) 0.0186(4) Uani 1 1 d . .
N003 N 0.5559(4) 0.60653(15) 0.42834(7) 0.0212(4) Uani 1 1 d . .
N5 N 0.5586(4) 0.81490(15) 0.40546(6) 0.0188(4) Uani 1 1 d . .
N4 N 0.3834(4) 0.58242(15) 0.37795(7) 0.0218(4) Uani 1 1 d . .
C006 C 0.6277(5) 0.72337(17) 0.44163(8) 0.0181(4) Uani 1 1 d . .
C007 C 0.3791(5) 0.78886(18) 0.35312(8) 0.0190(4) Uani 1 1 d . .
C008 C 0.2814(5) 0.67186(19) 0.34008(8) 0.0195(4) Uani 1 1 d . .
C009 C 0.9210(5) 0.64691(18) 0.53547(8) 0.0195(4) Uani 1 1 d . .
H00A H 1.149420 0.631895 0.525184 0.023 Uiso 1 1 calc R U
H00B H 0.791575 0.575525 0.527968 0.023 Uiso 1 1 calc R U
C00A C 0.9055(5) 0.86056(17) 0.51319(8) 0.0193(4) Uani 1 1 d . .
H00C H 0.769514 0.919412 0.491455 0.023 Uiso 1 1 calc R U
H00D H 1.133586 0.867785 0.501078 0.023 Uiso 1 1 calc R U
C00B C 0.2857(5) 0.87844(19) 0.31061(8) 0.0218(4) Uani 1 1 d . .
H00E H 0.349992 0.956138 0.317896 0.026 Uiso 1 1 calc R U
C00C C 0.8988(5) 0.88201(18) 0.58036(8) 0.0211(4) Uani 1 1 d . .
H00F H 1.000823 0.957658 0.590271 0.025 Uiso 1 1 calc R U
H00G H 0.668052 0.884476 0.591523 0.025 Uiso 1 1 calc R U
C00D C 0.0999(5) 0.8492(2) 0.25882(9) 0.0249(5) Uani 1 1 d . .
H00H H 0.040426 0.907943 0.230967 0.030 Uiso 1 1 calc R U
C00E C 0.9176(5) 0.68025(19) 0.60161(8) 0.0208(4) Uani 1 1 d . .
H00I H 0.687515 0.683484 0.613040 0.025 Uiso 1 1 calc R U
H00J H 1.033210 0.619967 0.625910 0.025 Uiso 1 1 calc R U
C00F C 0.0857(5) 0.64446(19) 0.28634(9) 0.0236(5) Uani 1 1 d . .
H00K H 0.019194 0.567218 0.278386 0.028 Uiso 1 1 calc R U
C00G C -0.0043(5) 0.7317(2) 0.24645(8) 0.0247(5) Uani 1 1 d . .
H00L H -0.133642 0.714424 0.211241 0.030 Uiso 1 1 calc R U

loop_
_atom_site_aniso_label
_atom_site_aniso_U_11
_atom_site_aniso_U_22
_atom_site_aniso_U_33
_atom_site_aniso_U_23
_atom_site_aniso_U_13
_atom_site_aniso_U_12
O001 0.0238(8) 0.0208(8) 0.0214(6) 0.0006(5) -0.0050(5) -0.0045(6)
N002 0.0222(9) 0.0161(9) 0.0174(7) -0.0001(6) -0.0003(6) -0.0020(7)
N003 0.0238(9) 0.0195(9) 0.0201(8) -0.0015(6) -0.0004(6) -0.0030(7)
N5 0.0199(9) 0.0185(9) 0.0182(7) 0.0002(6) 0.0015(6) -0.0001(7)
N4 0.0243(9) 0.0207(9) 0.0204(8) -0.0017(6) 0.0009(6) -0.0023(7)
C006 0.0173(10) 0.0194(10) 0.0177(8) -0.0012(7) 0.0022(7) -0.0005(8)
C007 0.0166(9) 0.0226(10) 0.0179(8) -0.0018(7) 0.0028(7) 0.0002(8)
C008 0.0182(11) 0.0214(10) 0.0192(9) -0.0013(7) 0.0036(7) -0.0017(8)
C009 0.0200(10) 0.0177(10) 0.0205(9) 0.0021(7) -0.0005(7) 0.0005(7)
C00A 0.0201(11) 0.0155(10) 0.0222(9) -0.0001(7) 0.0009(7) -0.0027(8)
C00B 0.0231(11) 0.0202(10) 0.0222(9) 0.0004(7) 0.0021(7) 0.0008(8)
C00C 0.0212(10) 0.0199(10) 0.0219(9) -0.0019(7) -0.0008(7) -0.0009(8)
C00D 0.0226(11) 0.0318(13) 0.0200(9) 0.0034(8) 0.0003(7) 0.0035(9)
C00E 0.0207(10) 0.0212(10) 0.0201(9) 0.0031(7) -0.0013(7) -0.0047(8)
C00F 0.0224(11) 0.0259(12) 0.0225(9) -0.0050(8) 0.0008(8) -0.0029(8)
C00G 0.0217(10) 0.0344(13) 0.0178(9) -0.0037(8) -0.0014(7) -0.0009(9)

loop_
_atom_type_symbol
_atom_type_description
_atom_type_scat_dispersion_real
_atom_type_scat_dispersion_imag
_atom_type_scat_source
C C 0.0181 0.0091 'International Tables Vol C Tables 4.2.6.8 and 6.1.1.4'
H H 0.0000 0.0000 'International Tables Vol C Tables 4.2.6.8 and 6.1.1.4'
N N 0.0311 0.0180 'International Tables Vol C Tables 4.2.6.8 and 6.1.1.4'
O O 0.0492 0.0322 'International Tables Vol C Tables 4.2.6.8 and 6.1.1.4'

loop_
_geom_angle_atom_site_label_1
_geom_angle_atom_site_label_2
_geom_angle_atom_site_label_3
_geom_angle
C00C O001 C00E 109.87(14)
C006 N002 C00A 119.27(16)
C006 N002 C009 122.03(16)
C00A N002 C009 115.19(15)
N4 N003 C006 118.32(17)
C006 N5 C007 115.08(17)
N003 N4 C008 119.52(17)
N5 C006 N002 118.99(18)
N5 C006 N003 125.94(16)
N002 C006 N003 115.06(17)
N5 C007 C008 120.33(18)
N5 C007 C00B 120.94(19)
C008 C007 C00B 118.73(17)
N4 C008 C007 120.49(17)
N4 C008 C00F 118.81(19)
C007 C008 C00F 120.66(19)
N002 C009 C00E 109.75(16)
N002 C009 H00A 109.7
C00E C009 H00A 109.7
N002 C009 H00B 109.7
C00E C009 H00B 109.7
H00A C009 H00B 108.2
N002 C00A C00C 110.44(15)
N002 C00A H00C 109.6
C00C C00A H00C 109.6
N002 C00A H00D 109.6
C00C C00A H00D 109.6
H00C C00A H00D 108.1
C00D C00B C007 119.3(2)
C00D C00B H00E 120.4
C007 C00B H00E 120.4
O001 C00C C00A 111.07(16)
O001 C00C H00F 109.4
C00A C00C H00F 109.4
O001 C00C H00G 109.4
C00A C00C H00G 109.4
H00F C00C H00G 108.0
C00B C00D C00G 121.85(19)
C00B C00D H00H 119.1
C00G C00D H00H 119.1
O001 C00E C009 112.04(16)
O001 C00E H00I 109.2
C009 C00E H00I 109.2
O001 C00E H00J 109.2
C009 C00E H00J 109.2
H00I C00E H00J 107.9
C00G C00F C008 119.7(2)
C00G C00F H00K 120.1
C008 C00F H00K 120.1
C00F C00G C00D 119.72(18)
C00F C00G H00L 120.1
C00D C00G H00L 120.1

loop_
_geom_bond_atom_site_label_1
_geom_bond_atom_site_label_2
_geom_bond_distance
O001 C00C 1.428(2)
O001 C00E 1.429(2)
N002 C006 1.366(2)
N002 C00A 1.462(2)
N002 C009 1.470(2)
N003 N4 1.305(2)
N003 C006 1.385(3)
N5 C006 1.331(2)
N5 C007 1.358(2)
N4 C008 1.364(3)
C007 C008 1.409(3)
C007 C00B 1.421(3)
C008 C00F 1.419(3)
C009 C00E 1.516(3)
C009 H00A 0.9700
C009 H00B 0.9700
C00A C00C 1.512(3)
C00A H00C 0.9700
C00A H00D 0.9700
C00B C00D 1.369(3)
C00B H00E 0.9300
C00C H00F 0.9700
C00C H00G 0.9700
C00D C00G 1.418(3)
C00D H00H 0.9300
C00E H00I 0.9700
C00E H00J 0.9700
C00F C00G 1.362(3)
C00F H00K 0.9300
C00G H00L 0.9300
